data_4114134
loop_
_publ_author_name
'Wei-Shan Yu'
'Chung-Chih Cheng'
'Yi-Ming Cheng'
'Pei-Chi Wu'
'Yi-Hwa Song'
'Yun Chi'
'Pi-Tai Chou'

_publ_section_title
;
 Excited-State Intramolecular Proton Transfer in Five-Membered
 Hydrogen-Bonding Systems: 2-Pyridyl Pyrazoles
;
_journal_name_full 'Journal of the American Chemical Society'
_journal_page_first 10800
_journal_page_last 10801
_journal_paper_doi 10.1021/ja035382y
_journal_volume 125
_journal_year 2003
_chemical_formula_sum 'C13 H10 N4'
_chemical_formula_weight 222.25
_chemical_name_systematic
; 
 ? 
;
_space_group_IT_number 14
_symmetry_cell_setting monoclinic
_symmetry_space_group_name_Hall '-P 2yn'
_symmetry_space_group_name_H-M 'P 1 21/n 1'
_atom_sites_solution_hydrogens geom
_atom_sites_solution_primary direct
_atom_sites_solution_secondary difmap
_audit_creation_method SHELXL-97
_cell_angle_alpha 90.00
_cell_angle_beta 100.5120(15)
_cell_angle_gamma 90.00
_cell_formula_units_Z 4
_cell_length_a 5.5425(2)
_cell_length_b 21.2867(9)
_cell_length_c 9.4522(5)
_cell_measurement_reflns_used all
_cell_measurement_temperature 295(2)
_cell_measurement_theta_max 27.50
_cell_measurement_theta_min 1.91
_cell_volume 1096.47(8)
_computing_cell_refinement DENZO-SMN
_computing_data_collection 'NONIUS COLLECT'
_computing_data_reduction DENZO-SMN
_computing_molecular_graphics SHELXTL
_computing_publication_material SHELXTL
_computing_structure_refinement 'SHELXL-97 (Sheldrick, 1997)'
_computing_structure_solution 'SHELXS-97 (Sheldrick, 1990)'
_diffrn_ambient_temperature 295(2)
_diffrn_measured_fraction_theta_full 0.988
_diffrn_measured_fraction_theta_max 0.988
_diffrn_measurement_device_type 'NONIUS KappaCCD'
_diffrn_measurement_method '\w scans'
_diffrn_radiation_monochromator graphite
_diffrn_radiation_source 'fine-focus sealed tube'
_diffrn_radiation_type MoK\a
_diffrn_radiation_wavelength 0.71073
_diffrn_reflns_av_R_equivalents 0.0449
_diffrn_reflns_av_sigmaI/netI 0.0754
_diffrn_reflns_limit_h_max 7
_diffrn_reflns_limit_h_min -7
_diffrn_reflns_limit_k_max 27
_diffrn_reflns_limit_k_min -27
_diffrn_reflns_limit_l_max 12
_diffrn_reflns_limit_l_min -9
_diffrn_reflns_number 6594
_diffrn_reflns_theta_full 27.50
_diffrn_reflns_theta_max 27.50
_diffrn_reflns_theta_min 1.91
_exptl_absorpt_coefficient_mu 0.085
_exptl_absorpt_correction_T_max 0.984
_exptl_absorpt_correction_T_min 0.940
_exptl_absorpt_correction_type multi-scan
_exptl_crystal_colour colorless
_exptl_crystal_density_diffrn 1.346
_exptl_crystal_description rod
_exptl_crystal_F_000 464
_exptl_crystal_size_max 0.50
_exptl_crystal_size_mid 0.25
_exptl_crystal_size_min 0.20
_refine_diff_density_max 0.193
_refine_diff_density_min -0.259
_refine_diff_density_rms 0.066
_refine_ls_extinction_coef 0.075(12)
_refine_ls_extinction_expression Fc^*^=kFc[1+0.001xFc^2^\l^3^/sin(2\q)]^-1/4^
_refine_ls_extinction_method SHELXL
_refine_ls_goodness_of_fit_ref 1.001
_refine_ls_hydrogen_treatment mixed
_refine_ls_matrix_type full
_refine_ls_number_parameters 155
_refine_ls_number_reflns 2494
_refine_ls_number_restraints 0
_refine_ls_restrained_S_all 1.001
_refine_ls_R_factor_all 0.1217
_refine_ls_R_factor_gt 0.0483
_refine_ls_shift/su_max 0.000
_refine_ls_shift/su_mean 0.000
_refine_ls_structure_factor_coef Fsqd
_refine_ls_weighting_details 'calc w=1/[\s^2^(Fo^2^)+(0.0694P)^2^+0.0251P] where P=(Fo^2^+2Fc^2^)/3'
_refine_ls_weighting_scheme calc
_refine_ls_wR_factor_gt 0.1103
_refine_ls_wR_factor_ref 0.1421
_reflns_number_gt 1353
_reflns_number_total 2494
_reflns_threshold_expression >2sigma(I)
_cod_data_source_file ja035382yrom20030805_073348.cif
_cod_data_source_block ic9533
_cod_database_code 4114134

loop_
_symmetry_equiv_pos_as_xyz
'x, y, z'
'-x+1/2, y+1/2, -z+1/2'
'-x, -y, -z'
'x-1/2, -y-1/2, z-1/2'

loop_
_atom_site_label
_atom_site_type_symbol
_atom_site_fract_x
_atom_site_fract_y
_atom_site_fract_z
_atom_site_U_iso_or_equiv
_atom_site_adp_type
_atom_site_occupancy
_atom_site_symmetry_multiplicity
_atom_site_calc_flag
_atom_site_refinement_flags
N1 N 0.2346(3) -0.04798(7) 0.07952(17) 0.0536(5) Uani 1 1 d .
N2 N 0.5419(3) 0.05424(6) 0.18693(17) 0.0537(5) Uani 1 1 d .
H2A H 0.5633 0.0404 0.1046 0.064 Uiso 1 1 calc R
N3 N 0.6741(3) 0.10138(7) 0.25765(17) 0.0549(5) Uani 1 1 d .
N4 N 0.5475(3) 0.16570(7) 0.58789(19) 0.0650(5) Uani 1 1 d .
C1 C 0.0807(3) -0.09490(8) 0.0316(2) 0.0615(6) Uani 1 1 d .
H1A H 0.0969 -0.1142 -0.0544 0.074 Uiso 1 1 calc R
C2 C -0.0999(3) -0.11633(9) 0.1016(2) 0.0636(6) Uani 1 1 d .
H2B H -0.2020 -0.1492 0.0637 0.076 Uiso 1 1 calc R
C3 C -0.1264(3) -0.08839(9) 0.2282(2) 0.0598(6) Uani 1 1 d .
H3A H -0.2467 -0.1019 0.2781 0.072 Uiso 1 1 calc R
C4 C 0.0279(3) -0.04002(8) 0.2798(2) 0.0548(5) Uani 1 1 d .
H4A H 0.0129 -0.0201 0.3654 0.066 Uiso 1 1 calc R
C5 C 0.2064(3) -0.02085(8) 0.2038(2) 0.0469(5) Uani 1 1 d .
C6 C 0.3717(3) 0.03090(7) 0.25889(19) 0.0463(5) Uani 1 1 d .
C7 C 0.3939(3) 0.06537(8) 0.3824(2) 0.0517(5) Uani 1 1 d .
H7A H 0.3014 0.0612 0.4546 0.062 Uiso 1 1 calc R
C8 C 0.5830(3) 0.10815(7) 0.37849(19) 0.0463(5) Uani 1 1 d .
C9 C 0.6779(3) 0.15698(7) 0.4833(2) 0.0482(5) Uani 1 1 d .
C10 C 0.8859(3) 0.19166(8) 0.4753(2) 0.0592(5) Uani 1 1 d .
H10A H 0.9767 0.1835 0.4037 0.071 Uiso 1 1 calc R
C11 C 0.9566(4) 0.23845(9) 0.5751(3) 0.0713(6) Uani 1 1 d .
H11A H 1.0940 0.2629 0.5705 0.086 Uiso 1 1 calc R
C12 C 0.8223(4) 0.24847(10) 0.6808(3) 0.0784(7) Uani 1 1 d .
H12A H 0.8649 0.2800 0.7490 0.094 Uiso 1 1 calc R
C13 C 0.6234(4) 0.21076(11) 0.6833(3) 0.0806(7) Uani 1 1 d .
H13A H 0.5350 0.2170 0.7568 0.097 Uiso 1 1 calc R

loop_
_atom_site_aniso_label
_atom_site_aniso_U_11
_atom_site_aniso_U_22
_atom_site_aniso_U_33
_atom_site_aniso_U_23
_atom_site_aniso_U_13
_atom_site_aniso_U_12
N1 0.0596(10) 0.0511(9) 0.0518(11) -0.0044(8) 0.0144(8) -0.0056(7)
N2 0.0597(9) 0.0536(9) 0.0502(11) -0.0097(7) 0.0162(8) -0.0063(7)
N3 0.0568(9) 0.0517(9) 0.0572(11) -0.0077(8) 0.0132(8) -0.0068(7)
N4 0.0631(10) 0.0707(10) 0.0627(12) -0.0214(9) 0.0154(9) -0.0096(8)
C1 0.0712(13) 0.0577(11) 0.0578(14) -0.0099(10) 0.0178(11) -0.0118(10)
C2 0.0659(13) 0.0587(11) 0.0668(16) -0.0026(11) 0.0139(11) -0.0155(10)
C3 0.0589(12) 0.0631(12) 0.0604(15) 0.0019(10) 0.0186(10) -0.0096(10)
C4 0.0590(12) 0.0573(11) 0.0501(13) -0.0026(10) 0.0152(10) -0.0038(9)
C5 0.0490(10) 0.0454(9) 0.0460(12) 0.0025(8) 0.0077(9) 0.0019(8)
C6 0.0473(10) 0.0454(9) 0.0471(12) 0.0030(9) 0.0115(9) 0.0013(8)
C7 0.0560(11) 0.0543(10) 0.0470(13) -0.0022(9) 0.0151(9) -0.0045(8)
C8 0.0489(10) 0.0451(9) 0.0452(12) 0.0012(9) 0.0091(9) 0.0052(8)
C9 0.0493(10) 0.0442(9) 0.0491(12) 0.0036(9) 0.0037(9) 0.0036(8)
C10 0.0591(12) 0.0535(11) 0.0643(14) 0.0068(10) 0.0098(10) -0.0052(9)
C11 0.0667(14) 0.0550(12) 0.0847(18) 0.0073(12) -0.0059(13) -0.0136(10)
C12 0.0839(16) 0.0654(13) 0.0783(18) -0.0199(12) -0.0048(14) -0.0087(12)
C13 0.0819(16) 0.0866(15) 0.0750(18) -0.0308(14) 0.0189(13) -0.0110(13)

loop_
_atom_type_symbol
_atom_type_description
_atom_type_scat_dispersion_real
_atom_type_scat_dispersion_imag
_atom_type_scat_source
C C 0.0033 0.0016 'International Tables Vol C Tables 4.2.6.8 and 6.1.1.4'
H H 0.0000 0.0000 'International Tables Vol C Tables 4.2.6.8 and 6.1.1.4'
N N 0.0061 0.0033 'International Tables Vol C Tables 4.2.6.8 and 6.1.1.4'

loop_
_geom_angle_atom_site_label_1
_geom_angle_atom_site_label_2
_geom_angle_atom_site_label_3
_geom_angle
C1 N1 C5 116.66(14)
N3 N2 C6 112.96(15)
C8 N3 N2 104.36(14)
C13 N4 C9 116.96(17)
N1 C1 C2 124.05(18)
C3 C2 C1 118.74(18)
C2 C3 C4 118.57(17)
C3 C4 C5 119.68(18)
N1 C5 C4 122.30(16)
N1 C5 C6 117.97(14)
C4 C5 C6 119.73(16)
N2 C6 C7 105.67(15)
N2 C6 C5 122.99(16)
C7 C6 C5 131.34(15)
C6 C7 C8 106.22(16)
N3 C8 C7 110.79(16)
N3 C8 C9 120.57(15)
C7 C8 C9 128.61(17)
N4 C9 C10 122.29(17)
N4 C9 C8 114.95(15)
C10 C9 C8 122.76(17)
C11 C10 C9 118.94(19)
C12 C11 C10 119.2(2)
C13 C12 C11 118.0(2)
N4 C13 C12 124.6(2)

loop_
_geom_bond_atom_site_label_1
_geom_bond_atom_site_label_2
_geom_bond_distance
N1 C1 1.337(2)
N1 C5 1.343(2)
N2 N3 1.3461(19)
N2 C6 1.354(2)
N3 C8 1.338(2)
N4 C13 1.331(2)
N4 C9 1.340(2)
C1 C2 1.375(2)
C2 C3 1.368(3)
C3 C4 1.370(3)
C4 C5 1.386(2)
C5 C6 1.466(2)
C6 C7 1.365(2)
C7 C8 1.394(2)
C8 C9 1.466(2)
C9 C10 1.383(2)
C10 C11 1.379(3)
C11 C12 1.368(3)
C12 C13 1.367(3)
